data_4086879
loop_
_publ_author_name
'Ogiwara, Yohei'
'Miyake, Masashi'
'Kochi, Takuya'
'Kakiuchi, Fumitoshi'

_publ_section_title
;
 Syntheses of RuHCl(CO)(PAr3)3 and RuH2(CO)(PAr3)3 Containing Various
 Triarylphosphines and Their Use for Arylation of Sterically Congested
 Aromatic C--H Bonds
;
_journal_issue 1
_journal_name_full Organometallics
_journal_page_first 159
_journal_paper_doi 10.1021/acs.organomet.6b00540
_journal_volume 36
_journal_year 2017
_chemical_formula_sum 'C65 H68 O1.5 P3 Ru'
_chemical_formula_weight 1067.17
_chemical_name_systematic
;
 ?
;
_space_group_crystal_system monoclinic
_space_group_IT_number 15
_space_group_name_Hall '-C 2yc'
_space_group_name_H-M_alt 'C 1 2/c 1'
_symmetry_space_group_name_Hall '-C 2yc'
_symmetry_space_group_name_H-M 'C 1 2/c 1'
_atom_sites_solution_hydrogens mixed
_audit_creation_method SHELXL-2013
_cell_angle_alpha 90
_cell_angle_beta 109.5734(13)
_cell_angle_gamma 90
_cell_formula_units_Z 8
_cell_length_a 43.406(2)
_cell_length_b 13.9274(6)
_cell_length_c 20.4289(8)
_cell_measurement_reflns_used 26196
_cell_measurement_temperature 103(2)
_cell_measurement_theta_max 27.47
_cell_measurement_theta_min 3.03
_cell_volume 11636.3(9)
_computing_molecular_graphics 'Yadokari-XG 2009 (Wakita Nemoto et al., 2009)'
_computing_publication_material 'Yadokari-XG 2009 (Wakita,Nemoto et al., 2009)'
_computing_structure_refinement 'SHELXL-2013 (Sheldrick, 2013)'
_diffrn_ambient_temperature 103(2)
_diffrn_measured_fraction_theta_full 0.970
_diffrn_measured_fraction_theta_max 0.997
_diffrn_measurement_device_type 'Rigaku R-AXIS RAPID'
_diffrn_radiation_monochromator graphite
_diffrn_radiation_source 'fine-focus sealed tube'
_diffrn_radiation_type MoK\a
_diffrn_radiation_wavelength 0.71075
_diffrn_reflns_av_R_equivalents 0.0892
_diffrn_reflns_av_unetI/netI 0.0725
_diffrn_reflns_Laue_measured_fraction_full 0.970
_diffrn_reflns_Laue_measured_fraction_max 0.997
_diffrn_reflns_limit_h_max 51
_diffrn_reflns_limit_h_min -51
_diffrn_reflns_limit_k_max 16
_diffrn_reflns_limit_k_min -16
_diffrn_reflns_limit_l_max 24
_diffrn_reflns_limit_l_min -22
_diffrn_reflns_number 43666
_diffrn_reflns_point_group_measured_fraction_full 0.970
_diffrn_reflns_point_group_measured_fraction_max 0.997
_diffrn_reflns_theta_full 25.242
_diffrn_reflns_theta_max 25.000
_diffrn_reflns_theta_min 3.029
_exptl_absorpt_coefficient_mu 0.392
_exptl_absorpt_correction_T_max 1.0000
_exptl_absorpt_correction_T_min 0.6391
_exptl_absorpt_correction_type multi-scan
_exptl_absorpt_process_details
;
Higashi, T. (1995). Program for Absorption Correction.
Rigaku Corporation, Tokyo, Japan
;
_exptl_crystal_colour colorless
_exptl_crystal_density_diffrn 1.218
_exptl_crystal_description block
_exptl_crystal_F_000 4472
_exptl_crystal_size_max 0.400
_exptl_crystal_size_mid 0.200
_exptl_crystal_size_min 0.100
_refine_diff_density_max 0.741
_refine_diff_density_min -1.124
_refine_diff_density_rms 0.102
_refine_ls_extinction_method none
_refine_ls_goodness_of_fit_ref 1.076
_refine_ls_hydrogen_treatment mixed
_refine_ls_matrix_type full
_refine_ls_number_parameters 653
_refine_ls_number_reflns 10218
_refine_ls_number_restraints 2
_refine_ls_restrained_S_all 1.076
_refine_ls_R_factor_all 0.0856
_refine_ls_R_factor_gt 0.0553
_refine_ls_shift/su_max 0.002
_refine_ls_shift/su_mean 0.000
_refine_ls_structure_factor_coef Fsqd
_refine_ls_weighting_details 'w=1/[\s^2^(Fo^2^)+(0.0453P)^2^+47.7311P] where P=(Fo^2^+2Fc^2^)/3'
_refine_ls_weighting_scheme calc
_refine_ls_wR_factor_gt 0.1153
_refine_ls_wR_factor_ref 0.1393
_reflns_Friedel_coverage 0.000
_reflns_number_gt 7427
_reflns_number_total 10218
_reflns_threshold_expression 'I > 2\s(I)'
_cod_data_source_file om6b00540_si_002.cif
_cod_data_source_block 2b
_cod_depositor_comments 'Adding full bibliography for 4086879--4086881.cif.'
_cod_original_cell_volume 11636.2(9)
_cod_original_formula_sum 'C65 H68 O1.50 P3 Ru'
_cod_database_code 4086879
_shelx_space_group_comment
;
The symmetry employed for this shelxl refinement is uniquely defined
by the following loop, which should always be used as a source of
symmetry information in preference to the above space-group names.
They are only intended as comments.
;
_shelx_estimated_absorpt_t_min 0.859
_shelx_estimated_absorpt_t_max 0.962
_shelxl_version_number 2013-3

loop_
_space_group_symop_operation_xyz
'x, y, z'
'-x, y, -z+1/2'
'x+1/2, y+1/2, z'
'-x+1/2, y+1/2, -z+1/2'
'-x, -y, -z'
'x, -y, z-1/2'
'-x+1/2, -y+1/2, -z'
'x+1/2, -y+1/2, z-1/2'

loop_
_atom_site_label
_atom_site_type_symbol
_atom_site_fract_x
_atom_site_fract_y
_atom_site_fract_z
_atom_site_U_iso_or_equiv
_atom_site_adp_type
_atom_site_occupancy
_atom_site_site_symmetry_order
_atom_site_calc_flag
_atom_site_refinement_flags_posn
_atom_site_refinement_flags_adp
_atom_site_refinement_flags_occupancy
_atom_site_disorder_assembly
_atom_site_disorder_group
Ru1 Ru 0.87429(2) 0.13303(3) 0.14974(2) 0.02532(12) Uani 1 1 d . . . . .
C1 C 0.91470(12) 0.1224(4) 0.2230(2) 0.0337(11) Uani 1 1 d . . . . .
O1 O 0.93885(8) 0.1105(3) 0.26868(16) 0.0455(9) Uani 1 1 d . . . . .
H1 H 0.8385(11) 0.130(3) 0.083(2) 0.041(13) Uiso 1 1 d . . . . .
P1 P 0.83823(3) 0.18066(9) 0.20606(6) 0.0248(3) Uani 1 1 d . . . . .
C2 C 0.81210(10) 0.0806(3) 0.2158(2) 0.0254(10) Uani 1 1 d . . . . .
C3 C 0.80353(11) 0.0695(4) 0.2747(2) 0.0338(11) Uani 1 1 d . . . . .
H3 H 0.8098 0.1166 0.3103 0.041 Uiso 1 1 calc R U . . .
C4 C 0.78555(11) -0.0111(4) 0.2824(2) 0.0380(12) Uani 1 1 d . . . . .
H4 H 0.7800 -0.0173 0.3234 0.046 Uiso 1 1 calc R U . . .
C5 C 0.77570(11) -0.0817(4) 0.2321(3) 0.0376(12) Uani 1 1 d . . . . .
C6 C 0.78391(11) -0.0691(4) 0.1724(3) 0.0388(12) Uani 1 1 d . . . . .
H5 H 0.7770 -0.1155 0.1364 0.047 Uiso 1 1 calc R U . . .
C7 C 0.80197(11) 0.0094(3) 0.1640(2) 0.0330(11) Uani 1 1 d . . . . .
H6 H 0.8075 0.0151 0.1230 0.040 Uiso 1 1 calc R U . . .
C8 C 0.75786(14) -0.1691(4) 0.2425(3) 0.0557(16) Uani 1 1 d . . . . .
H7 H 0.7734 -0.2222 0.2588 0.084 Uiso 1 1 calc R U . . .
H8 H 0.7412 -0.1869 0.1983 0.084 Uiso 1 1 calc R U . . .
H9 H 0.7473 -0.1555 0.2770 0.084 Uiso 1 1 calc R U . . .
C9 C 0.85319(10) 0.2272(3) 0.2952(2) 0.0254(10) Uani 1 1 d . . . . .
C10 C 0.83704(11) 0.2977(3) 0.3198(2) 0.0330(11) Uani 1 1 d . . . . .
H10 H 0.8167 0.3219 0.2900 0.040 Uiso 1 1 calc R U . . .
C11 C 0.85005(12) 0.3333(4) 0.3868(2) 0.0375(12) Uani 1 1 d . . . . .
H11 H 0.8388 0.3825 0.4016 0.045 Uiso 1 1 calc R U . . .
C12 C 0.87924(12) 0.2984(4) 0.4327(2) 0.0352(11) Uani 1 1 d . . . . .
C13 C 0.89430(11) 0.2248(3) 0.4097(2) 0.0308(11) Uani 1 1 d . . . . .
H12 H 0.9138 0.1975 0.4407 0.037 Uiso 1 1 calc R U . . .
C14 C 0.88182(11) 0.1897(3) 0.3426(2) 0.0295(10) Uani 1 1 d . . . . .
H13 H 0.8929 0.1393 0.3285 0.035 Uiso 1 1 calc R U . . .
C15 C 0.89317(14) 0.3399(4) 0.5044(2) 0.0484(14) Uani 1 1 d . . . . .
H14 H 0.8813 0.3142 0.5337 0.073 Uiso 1 1 calc R U . . .
H15 H 0.8909 0.4100 0.5019 0.073 Uiso 1 1 calc R U . . .
H16 H 0.9164 0.3229 0.5243 0.073 Uiso 1 1 calc R U . . .
C16 C 0.80795(10) 0.2715(3) 0.1615(2) 0.0280(10) Uani 1 1 d . . . . .
C17 C 0.81621(11) 0.3691(4) 0.1664(2) 0.0374(12) Uani 1 1 d . . . . .
H17 H 0.8372 0.3888 0.1963 0.045 Uiso 1 1 calc R U . . .
C18 C 0.79426(12) 0.4375(4) 0.1283(3) 0.0411(13) Uani 1 1 d . . . . .
H18 H 0.8003 0.5033 0.1333 0.049 Uiso 1 1 calc R U . . .
C19 C 0.76361(11) 0.4118(4) 0.0831(2) 0.0327(11) Uani 1 1 d . . . . .
C20 C 0.75565(11) 0.3152(4) 0.0777(2) 0.0323(11) Uani 1 1 d . . . . .
H19 H 0.7349 0.2956 0.0469 0.039 Uiso 1 1 calc R U . . .
C21 C 0.77729(10) 0.2461(3) 0.1165(2) 0.0282(10) Uani 1 1 d . . . . .
H20 H 0.7709 0.1805 0.1120 0.034 Uiso 1 1 calc R U . . .
C22 C 0.74003(12) 0.4866(4) 0.0398(3) 0.0470(14) Uani 1 1 d . . . . .
H21 H 0.7458 0.5019 -0.0015 0.070 Uiso 1 1 calc R U . . .
H22 H 0.7414 0.5449 0.0675 0.070 Uiso 1 1 calc R U . . .
H23 H 0.7177 0.4613 0.0255 0.070 Uiso 1 1 calc R U . . .
P2 P 0.88929(3) 0.28318(9) 0.11095(6) 0.0291(3) Uani 1 1 d . . . . .
C23 C 0.89676(10) 0.3847(3) 0.1730(2) 0.0321(11) Uani 1 1 d . . . . .
C24 C 0.89326(13) 0.4802(4) 0.1524(3) 0.0452(13) Uani 1 1 d . . . . .
H24 H 0.8860 0.4956 0.1043 0.054 Uiso 1 1 calc R U . . .
C25 C 0.90021(15) 0.5531(4) 0.2009(3) 0.0532(15) Uani 1 1 d . . . . .
H25 H 0.8976 0.6179 0.1854 0.064 Uiso 1 1 calc R U . . .
C26 C 0.91095(13) 0.5345(4) 0.2717(3) 0.0477(14) Uani 1 1 d . . . . .
C27 C 0.91399(12) 0.4387(4) 0.2920(3) 0.0415(13) Uani 1 1 d . . . . .
H26 H 0.9209 0.4232 0.3401 0.050 Uiso 1 1 calc R U . . .
C28 C 0.90713(11) 0.3661(4) 0.2438(2) 0.0330(11) Uani 1 1 d . . . . .
H27 H 0.9096 0.3014 0.2594 0.040 Uiso 1 1 calc R U . . .
C29 C 0.91916(18) 0.6153(4) 0.3250(3) 0.0696(19) Uani 1 1 d . . . . .
H28 H 0.9305 0.6667 0.3096 0.104 Uiso 1 1 calc R U . . .
H29 H 0.9333 0.5906 0.3699 0.104 Uiso 1 1 calc R U . . .
H30 H 0.8989 0.6405 0.3298 0.104 Uiso 1 1 calc R U . . .
C30 C 0.86355(11) 0.3382(3) 0.0292(2) 0.0313(11) Uani 1 1 d . . . . .
C31 C 0.87573(11) 0.3894(3) -0.0153(2) 0.0336(11) Uani 1 1 d . . . . .
H31 H 0.8986 0.4010 -0.0020 0.040 Uiso 1 1 calc R U . . .
C32 C 0.85520(12) 0.4239(4) -0.0786(2) 0.0378(12) Uani 1 1 d . . . . .
H32 H 0.8643 0.4566 -0.1087 0.045 Uiso 1 1 calc R U . . .
C33 C 0.82148(12) 0.4111(4) -0.0986(2) 0.0391(12) Uani 1 1 d . . . . .
C34 C 0.80928(12) 0.3655(4) -0.0526(3) 0.0466(14) Uani 1 1 d . . . . .
H33 H 0.7863 0.3601 -0.0638 0.056 Uiso 1 1 calc R U . . .
C35 C 0.82961(12) 0.3272(4) 0.0095(3) 0.0415(13) Uani 1 1 d . . . . .
H34 H 0.8204 0.2934 0.0390 0.050 Uiso 1 1 calc R U . . .
C36 C 0.79893(14) 0.4457(4) -0.1689(3) 0.0568(16) Uani 1 1 d . . . . .
H35 H 0.7809 0.4000 -0.1873 0.085 Uiso 1 1 calc R U . . .
H36 H 0.8113 0.4508 -0.2011 0.085 Uiso 1 1 calc R U . . .
H37 H 0.7900 0.5088 -0.1636 0.085 Uiso 1 1 calc R U . . .
C37 C 0.92914(10) 0.2772(4) 0.0980(2) 0.0323(11) Uani 1 1 d . . . . .
C38 C 0.95801(11) 0.2928(4) 0.1526(2) 0.0454(14) Uani 1 1 d . . . . .
H38 H 0.9570 0.3146 0.1960 0.054 Uiso 1 1 calc R U . . .
C39 C 0.98835(12) 0.2774(5) 0.1453(3) 0.0562(17) Uani 1 1 d . . . . .
H39 H 1.0076 0.2871 0.1841 0.067 Uiso 1 1 calc R U . . .
C40 C 0.99110(12) 0.2483(5) 0.0831(3) 0.0504(15) Uani 1 1 d . . . . .
C41 C 0.96263(11) 0.2331(4) 0.0284(2) 0.0393(12) Uani 1 1 d . . . . .
H40 H 0.9639 0.2132 -0.0151 0.047 Uiso 1 1 calc R U . . .
C42 C 0.93191(11) 0.2460(4) 0.0349(2) 0.0348(11) Uani 1 1 d . . . . .
H41 H 0.9127 0.2336 -0.0037 0.042 Uiso 1 1 calc R U . . .
C43 C 1.02417(13) 0.2320(6) 0.0755(3) 0.068(2) Uani 1 1 d . . . . .
H42 H 1.0278 0.1629 0.0724 0.103 Uiso 1 1 calc R U . . .
H43 H 1.0413 0.2586 0.1160 0.103 Uiso 1 1 calc R U . . .
H44 H 1.0249 0.2638 0.0333 0.103 Uiso 1 1 calc R U . . .
P3 P 0.88620(3) 0.02488(9) 0.07523(6) 0.0305(3) Uani 1 1 d . . . . .
C44 C 0.88269(12) 0.0644(4) -0.0115(2) 0.0354(12) Uani 1 1 d . . . . .
C45 C 0.90472(14) 0.0368(4) -0.0454(3) 0.0495(15) Uani 1 1 d . . . . .
H45 H 0.9228 -0.0035 -0.0226 0.059 Uiso 1 1 calc R U . . .
C46 C 0.89985(18) 0.0690(5) -0.1124(3) 0.066(2) Uani 1 1 d . . . . .
H46 H 0.9147 0.0500 -0.1351 0.079 Uiso 1 1 calc R U . . .
C47 C 0.87379(19) 0.1281(5) -0.1470(3) 0.066(2) Uani 1 1 d . . . . .
C48 C 0.85203(16) 0.1557(4) -0.1139(3) 0.0555(17) Uani 1 1 d . . . . .
H47 H 0.8341 0.1963 -0.1371 0.067 Uiso 1 1 calc R U . . .
C49 C 0.85640(13) 0.1236(4) -0.0462(2) 0.0429(13) Uani 1 1 d . . . . .
H48 H 0.8413 0.1424 -0.0239 0.052 Uiso 1 1 calc R U . . .
C50 C 0.8687(2) 0.1599(6) -0.2211(3) 0.103(3) Uani 1 1 d . . . . .
H49 H 0.8542 0.1143 -0.2536 0.155 Uiso 1 1 calc R U . . .
H50 H 0.8899 0.1617 -0.2286 0.155 Uiso 1 1 calc R U . . .
H51 H 0.8588 0.2239 -0.2288 0.155 Uiso 1 1 calc R U . . .
C51 C 0.92661(12) -0.0317(4) 0.1060(2) 0.0388(12) Uani 1 1 d . . . . .
C52 C 0.93211(14) -0.1295(4) 0.1014(3) 0.0591(17) Uani 1 1 d . . . . .
H52 H 0.9141 -0.1713 0.0818 0.071 Uiso 1 1 calc R U . . .
C53 C 0.96356(14) -0.1670(5) 0.1250(4) 0.0679(19) Uani 1 1 d . . . . .
H53 H 0.9666 -0.2342 0.1221 0.081 Uiso 1 1 calc R U . . .
C54 C 0.99053(13) -0.1082(4) 0.1527(3) 0.0518(15) Uani 1 1 d . . . . .
C55 C 0.98539(12) -0.0110(4) 0.1560(3) 0.0425(13) Uani 1 1 d . . . . .
H54 H 1.0036 0.0305 0.1742 0.051 Uiso 1 1 calc R U . . .
C56 C 0.95411(11) 0.0275(4) 0.1335(2) 0.0373(12) Uani 1 1 d . . . . .
H55 H 0.9513 0.0947 0.1366 0.045 Uiso 1 1 calc R U . . .
C57 C 1.02489(14) -0.1500(5) 0.1791(4) 0.073(2) Uani 1 1 d . . . . .
H56 H 1.0348 -0.1453 0.1426 0.109 Uiso 1 1 calc R U . . .
H57 H 1.0238 -0.2175 0.1917 0.109 Uiso 1 1 calc R U . . .
H58 H 1.0382 -0.1140 0.2201 0.109 Uiso 1 1 calc R U . . .
C58 C 0.85837(11) -0.0796(3) 0.0534(2) 0.0330(11) Uani 1 1 d . . . . .
C59 C 0.85650(13) -0.1396(4) 0.1063(2) 0.0414(12) Uani 1 1 d . . . . .
H59 H 0.8694 -0.1261 0.1530 0.050 Uiso 1 1 calc R U . . .
C60 C 0.83599(14) -0.2191(4) 0.0914(3) 0.0471(14) Uani 1 1 d . . . . .
H60 H 0.8357 -0.2605 0.1282 0.056 Uiso 1 1 calc R U . . .
C61 C 0.81620(12) -0.2391(4) 0.0248(3) 0.0422(13) Uani 1 1 d . . . . .
C62 C 0.81784(12) -0.1792(4) -0.0276(3) 0.0386(12) Uani 1 1 d . . . . .
H61 H 0.8042 -0.1915 -0.0740 0.046 Uiso 1 1 calc R U . . .
C63 C 0.83894(11) -0.1012(3) -0.0141(2) 0.0336(11) Uani 1 1 d . . . . .
H62 H 0.8401 -0.0624 -0.0514 0.040 Uiso 1 1 calc R U . . .
C64 C 0.79381(15) -0.3254(4) 0.0090(3) 0.0575(16) Uani 1 1 d . . . . .
H63 H 0.7811 -0.3264 -0.0407 0.086 Uiso 1 1 calc R U . . .
H64 H 0.7789 -0.3215 0.0359 0.086 Uiso 1 1 calc R U . . .
H65 H 0.8069 -0.3841 0.0214 0.086 Uiso 1 1 calc R U . . .
O2 O 1.0025(7) 0.6057(9) 0.2628(12) 0.148(6) Uiso 0.5 1 d D . P A -1
H66 H 1.0192 0.6410 0.2732 0.222 Uiso 0.5 1 calc R U P A -1
C65 C 1.0079(7) 0.5296(17) 0.3119(8) 0.199(12) Uiso 0.5 1 d D . P A -1
H67 H 1.0247 0.4882 0.3033 0.238 Uiso 0.5 1 calc R U P A -1
H68 H 0.9874 0.4918 0.2974 0.238 Uiso 0.5 1 calc R U P A -1
C66 C 1.0179(4) 0.5378(12) 0.3907(7) 0.092(5) Uiso 0.5 1 d D . P A -1
H69 H 1.0382 0.5019 0.4123 0.138 Uiso 0.5 1 calc R U P A -1
H70 H 1.0006 0.5113 0.4061 0.138 Uiso 0.5 1 calc R U P A -1
H71 H 1.0214 0.6055 0.4043 0.138 Uiso 0.5 1 calc R U P A -1
H72 H 0.8684(12) 0.024(4) 0.178(2) 0.051(15) Uiso 1 1 d . . . . .

loop_
_atom_site_aniso_label
_atom_site_aniso_U_11
_atom_site_aniso_U_22
_atom_site_aniso_U_33
_atom_site_aniso_U_23
_atom_site_aniso_U_13
_atom_site_aniso_U_12
Ru1 0.01829(19) 0.0306(2) 0.02645(19) 0.00031(16) 0.00664(14) -0.00007(16)
C1 0.030(3) 0.035(3) 0.038(3) -0.002(2) 0.016(2) 0.006(2)
O1 0.0278(19) 0.069(3) 0.0343(18) -0.0018(17) 0.0035(15) 0.0134(18)
P1 0.0174(6) 0.0287(7) 0.0270(6) 0.0005(5) 0.0056(4) -0.0012(5)
C2 0.017(2) 0.027(3) 0.031(2) 0.0043(19) 0.0066(18) 0.0034(19)
C3 0.026(3) 0.038(3) 0.038(3) 0.006(2) 0.012(2) -0.001(2)
C4 0.030(3) 0.046(3) 0.041(3) 0.012(2) 0.016(2) 0.000(2)
C5 0.024(3) 0.041(3) 0.049(3) 0.012(2) 0.013(2) 0.001(2)
C6 0.028(3) 0.033(3) 0.052(3) -0.006(2) 0.010(2) -0.010(2)
C7 0.026(3) 0.036(3) 0.037(3) 0.000(2) 0.012(2) 0.000(2)
C8 0.040(3) 0.049(4) 0.081(4) 0.014(3) 0.025(3) -0.013(3)
C9 0.020(2) 0.026(3) 0.029(2) 0.0011(19) 0.0075(18) -0.0055(19)
C10 0.020(2) 0.037(3) 0.038(3) -0.006(2) 0.0047(19) 0.002(2)
C11 0.039(3) 0.032(3) 0.039(3) -0.006(2) 0.009(2) 0.005(2)
C12 0.031(3) 0.041(3) 0.032(2) -0.003(2) 0.008(2) -0.006(2)
C13 0.022(2) 0.042(3) 0.027(2) 0.003(2) 0.0073(18) -0.001(2)
C14 0.025(2) 0.032(3) 0.032(2) 0.004(2) 0.0114(19) 0.006(2)
C15 0.059(4) 0.044(3) 0.035(3) -0.008(2) 0.006(2) 0.000(3)
C16 0.021(2) 0.036(3) 0.028(2) 0.004(2) 0.0097(18) 0.002(2)
C17 0.021(2) 0.039(3) 0.048(3) 0.005(2) 0.006(2) 0.002(2)
C18 0.035(3) 0.025(3) 0.058(3) 0.009(2) 0.009(2) -0.002(2)
C19 0.022(2) 0.040(3) 0.035(3) 0.006(2) 0.0076(19) 0.009(2)
C20 0.025(2) 0.036(3) 0.031(2) 0.001(2) 0.0039(19) 0.001(2)
C21 0.024(2) 0.025(3) 0.033(2) 0.0000(19) 0.0060(19) 0.0006(19)
C22 0.031(3) 0.045(3) 0.060(3) 0.016(3) 0.008(2) 0.003(2)
P2 0.0185(6) 0.0359(7) 0.0308(6) 0.0043(5) 0.0055(5) -0.0021(5)
C23 0.018(2) 0.034(3) 0.041(3) 0.002(2) 0.0062(19) -0.006(2)
C24 0.053(3) 0.041(3) 0.039(3) 0.004(2) 0.011(2) -0.004(3)
C25 0.071(4) 0.025(3) 0.060(4) 0.001(3) 0.017(3) -0.004(3)
C26 0.048(3) 0.043(4) 0.052(3) -0.006(3) 0.017(3) -0.011(3)
C27 0.039(3) 0.043(3) 0.040(3) -0.005(2) 0.011(2) -0.007(2)
C28 0.032(3) 0.035(3) 0.029(2) 0.004(2) 0.0056(19) -0.003(2)
C29 0.087(5) 0.045(4) 0.076(4) -0.014(3) 0.026(4) -0.015(3)
C30 0.024(2) 0.035(3) 0.034(2) 0.002(2) 0.0082(19) -0.004(2)
C31 0.022(2) 0.041(3) 0.034(3) 0.005(2) 0.0047(19) -0.001(2)
C32 0.034(3) 0.039(3) 0.038(3) 0.011(2) 0.009(2) 0.001(2)
C33 0.037(3) 0.037(3) 0.034(3) 0.009(2) -0.001(2) -0.001(2)
C34 0.021(3) 0.056(4) 0.050(3) 0.014(3) -0.005(2) -0.005(2)
C35 0.028(3) 0.052(3) 0.042(3) 0.008(2) 0.008(2) -0.009(2)
C36 0.048(3) 0.059(4) 0.046(3) 0.020(3) -0.007(3) -0.007(3)
C37 0.018(2) 0.044(3) 0.033(2) 0.008(2) 0.0053(18) 0.001(2)
C38 0.025(3) 0.078(4) 0.033(3) 0.002(3) 0.009(2) -0.004(3)
C39 0.022(3) 0.101(5) 0.039(3) -0.002(3) 0.001(2) -0.002(3)
C40 0.028(3) 0.078(4) 0.047(3) 0.006(3) 0.015(2) -0.005(3)
C41 0.029(3) 0.052(4) 0.036(3) 0.004(2) 0.010(2) -0.002(2)
C42 0.025(3) 0.040(3) 0.036(3) 0.003(2) 0.006(2) -0.003(2)
C43 0.028(3) 0.126(6) 0.051(3) -0.005(4) 0.014(3) -0.001(3)
P3 0.0248(6) 0.0362(7) 0.0307(6) -0.0033(5) 0.0097(5) -0.0030(5)
C44 0.037(3) 0.042(3) 0.029(2) -0.011(2) 0.014(2) -0.021(2)
C45 0.060(4) 0.046(4) 0.052(3) -0.015(3) 0.030(3) -0.023(3)
C46 0.086(5) 0.075(5) 0.055(4) -0.028(3) 0.047(4) -0.049(4)
C47 0.091(5) 0.070(5) 0.033(3) -0.014(3) 0.015(3) -0.054(4)
C48 0.069(4) 0.060(4) 0.031(3) -0.003(3) 0.008(3) -0.035(3)
C49 0.044(3) 0.051(3) 0.030(3) 0.000(2) 0.007(2) -0.020(3)
C50 0.133(7) 0.145(8) 0.027(3) -0.002(4) 0.019(4) -0.081(6)
C51 0.033(3) 0.043(3) 0.040(3) -0.013(2) 0.011(2) 0.006(2)
C52 0.037(3) 0.055(4) 0.077(4) -0.022(3) 0.008(3) 0.000(3)
C53 0.042(4) 0.048(4) 0.106(5) -0.021(4) 0.015(3) 0.013(3)
C54 0.031(3) 0.057(4) 0.068(4) -0.010(3) 0.017(3) 0.004(3)
C55 0.026(3) 0.056(4) 0.047(3) -0.008(3) 0.015(2) -0.004(2)
C56 0.027(3) 0.047(3) 0.039(3) -0.001(2) 0.012(2) -0.002(2)
C57 0.038(3) 0.076(5) 0.100(5) -0.015(4) 0.017(3) 0.017(3)
C58 0.033(3) 0.033(3) 0.032(2) -0.006(2) 0.010(2) 0.002(2)
C59 0.052(3) 0.040(3) 0.034(3) 0.005(2) 0.018(2) -0.006(3)
C60 0.064(4) 0.039(3) 0.045(3) -0.002(2) 0.028(3) -0.011(3)
C61 0.037(3) 0.039(3) 0.052(3) -0.003(2) 0.018(2) -0.006(2)
C62 0.030(3) 0.041(3) 0.041(3) 0.000(2) 0.007(2) -0.003(2)
C63 0.024(2) 0.033(3) 0.042(3) 0.001(2) 0.008(2) -0.006(2)
C64 0.061(4) 0.045(4) 0.071(4) -0.001(3) 0.028(3) -0.020(3)

loop_
_atom_type_symbol
_atom_type_description
_atom_type_scat_dispersion_real
_atom_type_scat_dispersion_imag
_atom_type_scat_source
C C 0.0033 0.0016 'International Tables Vol C Tables 4.2.6.8 and 6.1.1.4'
H H 0.0000 0.0000 'International Tables Vol C Tables 4.2.6.8 and 6.1.1.4'
O O 0.0106 0.0060 'International Tables Vol C Tables 4.2.6.8 and 6.1.1.4'
P P 0.1023 0.0942 'International Tables Vol C Tables 4.2.6.8 and 6.1.1.4'
Ru Ru -1.2594 0.8363 'International Tables Vol C Tables 4.2.6.8 and 6.1.1.4'

loop_
_geom_angle_atom_site_label_1
_geom_angle_atom_site_label_2
_geom_angle_atom_site_label_3
_geom_angle
C1 Ru1 P3 96.71(14)
C1 Ru1 P1 103.30(14)
P3 Ru1 P1 147.54(4)
C1 Ru1 P2 92.71(15)
P3 Ru1 P2 101.80(5)
P1 Ru1 P2 102.49(4)
C1 Ru1 H1 174.0(16)
P3 Ru1 H1 78.7(15)
P1 Ru1 H1 79.2(15)
P2 Ru1 H1 92.0(15)
C1 Ru1 H72 82.1(16)
P3 Ru1 H72 74.4(17)
P1 Ru1 H72 83.2(17)
P2 Ru1 H72 173.1(17)
H1 Ru1 H72 93(2)
O1 C1 Ru1 175.9(5)
C16 P1 C9 101.9(2)
C16 P1 C2 102.1(2)
C9 P1 C2 100.70(19)
C16 P1 Ru1 116.11(14)
C9 P1 Ru1 121.21(14)
C2 P1 Ru1 112.13(15)
C3 C2 C7 117.9(4)
C3 C2 P1 122.1(3)
C7 C2 P1 119.9(3)
C2 C3 C4 120.5(5)
C2 C3 H3 119.7
C4 C3 H3 119.7
C5 C4 C3 122.0(5)
C5 C4 H4 119.0
C3 C4 H4 119.0
C4 C5 C6 117.1(5)
C4 C5 C8 121.3(5)
C6 C5 C8 121.6(5)
C7 C6 C5 121.9(5)
C7 C6 H5 119.0
C5 C6 H5 119.0
C6 C7 C2 120.5(4)
C6 C7 H6 119.7
C2 C7 H6 119.7
C5 C8 H7 109.5
C5 C8 H8 109.5
H7 C8 H8 109.5
C5 C8 H9 109.5
H7 C8 H9 109.5
H8 C8 H9 109.5
C10 C9 C14 116.9(4)
C10 C9 P1 123.6(3)
C14 C9 P1 119.5(3)
C11 C10 C9 121.3(4)
C11 C10 H10 119.3
C9 C10 H10 119.3
C10 C11 C12 121.3(5)
C10 C11 H11 119.3
C12 C11 H11 119.3
C13 C12 C11 117.3(4)
C13 C12 C15 122.5(4)
C11 C12 C15 120.2(5)
C12 C13 C14 121.8(4)
C12 C13 H12 119.1
C14 C13 H12 119.1
C13 C14 C9 121.2(4)
C13 C14 H13 119.4
C9 C14 H13 119.4
C12 C15 H14 109.5
C12 C15 H15 109.5
H14 C15 H15 109.5
C12 C15 H16 109.5
H14 C15 H16 109.5
H15 C15 H16 109.5
C21 C16 C17 117.5(4)
C21 C16 P1 121.5(4)
C17 C16 P1 120.7(3)
C18 C17 C16 121.0(4)
C18 C17 H17 119.5
C16 C17 H17 119.5
C17 C18 C19 121.4(5)
C17 C18 H18 119.3
C19 C18 H18 119.3
C20 C19 C18 117.5(4)
C20 C19 C22 121.3(4)
C18 C19 C22 121.2(5)
C19 C20 C21 121.6(4)
C19 C20 H19 119.2
C21 C20 H19 119.2
C16 C21 C20 121.0(4)
C16 C21 H20 119.5
C20 C21 H20 119.5
C19 C22 H21 109.5
C19 C22 H22 109.5
H21 C22 H22 109.5
C19 C22 H23 109.5
H21 C22 H23 109.5
H22 C22 H23 109.5
C30 P2 C37 101.7(2)
C30 P2 C23 102.6(2)
C37 P2 C23 100.1(2)
C30 P2 Ru1 120.89(15)
C37 P2 Ru1 112.34(16)
C23 P2 Ru1 116.29(15)
C28 C23 C24 117.4(5)
C28 C23 P2 119.5(4)
C24 C23 P2 123.1(4)
C25 C24 C23 120.7(5)
C25 C24 H24 119.6
C23 C24 H24 119.6
C24 C25 C26 121.8(5)
C24 C25 H25 119.1
C26 C25 H25 119.1
C25 C26 C27 117.1(5)
C25 C26 C29 121.5(5)
C27 C26 C29 121.3(5)
C28 C27 C26 121.1(5)
C28 C27 H26 119.5
C26 C27 H26 119.5
C27 C28 C23 121.8(5)
C27 C28 H27 119.1
C23 C28 H27 119.1
C26 C29 H28 109.5
C26 C29 H29 109.5
H28 C29 H29 109.5
C26 C29 H30 109.5
H28 C29 H30 109.5
H29 C29 H30 109.5
C31 C30 C35 117.5(4)
C31 C30 P2 124.0(3)
C35 C30 P2 118.5(4)
C32 C31 C30 121.4(4)
C32 C31 H31 119.3
C30 C31 H31 119.3
C31 C32 C33 120.8(5)
C31 C32 H32 119.6
C33 C32 H32 119.6
C34 C33 C32 117.7(4)
C34 C33 C36 121.2(5)
C32 C33 C36 121.1(5)
C33 C34 C35 121.9(5)
C33 C34 H33 119.0
C35 C34 H33 119.0
C34 C35 C30 120.5(5)
C34 C35 H34 119.8
C30 C35 H34 119.8
C33 C36 H35 109.5
C33 C36 H36 109.5
H35 C36 H36 109.5
C33 C36 H37 109.5
H35 C36 H37 109.5
H36 C36 H37 109.5
C38 C37 C42 117.1(4)
C38 C37 P2 121.2(4)
C42 C37 P2 121.4(3)
C37 C38 C39 121.5(5)
C37 C38 H38 119.3
C39 C38 H38 119.3
C40 C39 C38 121.5(5)
C40 C39 H39 119.2
C38 C39 H39 119.2
C41 C40 C39 117.6(5)
C41 C40 C43 121.3(5)
C39 C40 C43 121.2(5)
C40 C41 C42 122.0(5)
C40 C41 H40 119.0
C42 C41 H40 119.0
C41 C42 C37 120.4(4)
C41 C42 H41 119.8
C37 C42 H41 119.8
C40 C43 H42 109.5
C40 C43 H43 109.5
H42 C43 H43 109.5
C40 C43 H44 109.5
H42 C43 H44 109.5
H43 C43 H44 109.5
C44 P3 C51 102.9(2)
C44 P3 C58 99.7(2)
C51 P3 C58 102.6(2)
C44 P3 Ru1 118.68(18)
C51 P3 Ru1 116.91(15)
C58 P3 Ru1 113.50(15)
C49 C44 C45 119.1(5)
C49 C44 P3 117.6(4)
C45 C44 P3 123.3(4)
C46 C45 C44 119.5(6)
C46 C45 H45 120.2
C44 C45 H45 120.2
C45 C46 C47 121.6(6)
C45 C46 H46 119.2
C47 C46 H46 119.2
C46 C47 C48 119.2(6)
C46 C47 C50 120.1(7)
C48 C47 C50 120.7(7)
C47 C48 C49 120.2(6)
C47 C48 H47 119.9
C49 C48 H47 119.9
C44 C49 C48 120.4(5)
C44 C49 H48 119.8
C48 C49 H48 119.8
C47 C50 H49 109.5
C47 C50 H50 109.5
H49 C50 H50 109.5
C47 C50 H51 109.5
H49 C50 H51 109.5
H50 C50 H51 109.5
C52 C51 C56 117.4(5)
C52 C51 P3 124.3(4)
C56 C51 P3 118.3(4)
C53 C52 C51 121.0(5)
C53 C52 H52 119.5
C51 C52 H52 119.5
C54 C53 C52 121.2(6)
C54 C53 H53 119.4
C52 C53 H53 119.4
C55 C54 C53 118.2(5)
C55 C54 C57 120.9(5)
C53 C54 C57 120.9(6)
C54 C55 C56 121.4(5)
C54 C55 H54 119.3
C56 C55 H54 119.3
C55 C56 C51 120.8(5)
C55 C56 H55 119.6
C51 C56 H55 119.6
C54 C57 H56 109.5
C54 C57 H57 109.5
H56 C57 H57 109.5
C54 C57 H58 109.5
H56 C57 H58 109.5
H57 C57 H58 109.5
C63 C58 C59 117.9(5)
C63 C58 P3 122.8(4)
C59 C58 P3 119.3(3)
C60 C59 C58 120.6(5)
C60 C59 H59 119.7
C58 C59 H59 119.7
C61 C60 C59 121.4(5)
C61 C60 H60 119.3
C59 C60 H60 119.3
C60 C61 C62 118.0(5)
C60 C61 C64 121.2(5)
C62 C61 C64 120.8(5)
C61 C62 C63 121.5(5)
C61 C62 H61 119.3
C63 C62 H61 119.3
C62 C63 C58 120.5(5)
C62 C63 H62 119.7
C58 C63 H62 119.7
C61 C64 H63 109.5
C61 C64 H64 109.5
H63 C64 H64 109.5
C61 C64 H65 109.5
H63 C64 H65 109.5
H64 C64 H65 109.5
C65 O2 H66 109.5
O2 C65 C66 128(2)
O2 C65 H67 105.4
C66 C65 H67 105.4
O2 C65 H68 105.4
C66 C65 H68 105.4
H67 C65 H68 106.0
C65 C66 H69 109.5
C65 C66 H70 109.5
H69 C66 H70 109.5
C65 C66 H71 109.5
H69 C66 H71 109.5
H70 C66 H71 109.5

loop_
_geom_bond_atom_site_label_1
_geom_bond_atom_site_label_2
_geom_bond_distance
Ru1 C1 1.892(5)
Ru1 P3 2.3193(13)
Ru1 P1 2.3284(12)
Ru1 P2 2.4021(13)
Ru1 H1 1.69(4)
Ru1 H72 1.67(5)
C1 O1 1.158(5)
P1 C16 1.832(4)
P1 C9 1.834(4)
P1 C2 1.849(5)
C2 C3 1.383(6)
C2 C7 1.409(6)
C3 C4 1.405(7)
C3 H3 0.9500
C4 C5 1.381(7)
C4 H4 0.9500
C5 C6 1.391(7)
C5 C8 1.495(7)
C6 C7 1.389(7)
C6 H5 0.9500
C7 H6 0.9500
C8 H7 0.9800
C8 H8 0.9800
C8 H9 0.9800
C9 C10 1.394(6)
C9 C14 1.396(6)
C10 C11 1.386(6)
C10 H10 0.9500
C11 C12 1.387(6)
C11 H11 0.9500
C12 C13 1.380(7)
C12 C15 1.501(6)
C13 C14 1.383(6)
C13 H12 0.9500
C14 H13 0.9500
C15 H14 0.9800
C15 H15 0.9800
C15 H16 0.9800
C16 C21 1.386(6)
C16 C17 1.401(7)
C17 C18 1.387(6)
C17 H17 0.9500
C18 C19 1.389(6)
C18 H18 0.9500
C19 C20 1.383(7)
C19 C22 1.520(6)
C20 C21 1.392(6)
C20 H19 0.9500
C21 H20 0.9500
C22 H21 0.9800
C22 H22 0.9800
C22 H23 0.9800
P2 C30 1.837(4)
P2 C37 1.837(5)
P2 C23 1.854(5)
C23 C28 1.388(6)
C23 C24 1.389(7)
C24 C25 1.380(7)
C24 H24 0.9500
C25 C26 1.388(7)
C25 H25 0.9500
C26 C27 1.390(7)
C26 C29 1.523(8)
C27 C28 1.373(7)
C27 H26 0.9500
C28 H27 0.9500
C29 H28 0.9800
C29 H29 0.9800
C29 H30 0.9800
C30 C31 1.391(6)
C30 C35 1.399(6)
C31 C32 1.387(6)
C31 H31 0.9500
C32 C33 1.393(7)
C32 H32 0.9500
C33 C34 1.378(7)
C33 C36 1.521(6)
C34 C35 1.386(6)
C34 H33 0.9500
C35 H34 0.9500
C36 H35 0.9800
C36 H36 0.9800
C36 H37 0.9800
C37 C38 1.387(6)
C37 C42 1.404(6)
C38 C39 1.391(7)
C38 H38 0.9500
C39 C40 1.377(7)
C39 H39 0.9500
C40 C41 1.376(7)
C40 C43 1.511(7)
C41 C42 1.395(7)
C41 H40 0.9500
C42 H41 0.9500
C43 H42 0.9800
C43 H43 0.9800
C43 H44 0.9800
P3 C44 1.812(5)
P3 C51 1.832(5)
P3 C58 1.848(5)
C44 C49 1.394(7)
C44 C45 1.410(7)
C45 C46 1.386(8)
C45 H45 0.9500
C46 C47 1.386(10)
C46 H46 0.9500
C47 C48 1.387(9)
C47 C50 1.521(8)
C48 C49 1.404(7)
C48 H47 0.9500
C49 H48 0.9500
C50 H49 0.9800
C50 H50 0.9800
C50 H51 0.9800
C51 C52 1.392(8)
C51 C56 1.403(7)
C52 C53 1.388(8)
C52 H52 0.9500
C53 C54 1.384(8)
C53 H53 0.9500
C54 C55 1.377(8)
C54 C57 1.521(7)
C55 C56 1.387(7)
C55 H54 0.9500
C56 H55 0.9500
C57 H56 0.9800
C57 H57 0.9800
C57 H58 0.9800
C58 C63 1.388(6)
C58 C59 1.389(7)
C59 C60 1.389(7)
C59 H59 0.9500
C60 C61 1.373(7)
C60 H60 0.9500
C61 C62 1.378(7)
C61 C64 1.511(7)
C62 C63 1.387(7)
C62 H61 0.9500
C63 H62 0.9500
C64 H63 0.9800
C64 H64 0.9800
C64 H65 0.9800
O2 C65 1.424(10)
O2 H66 0.8400
C65 C66 1.524(10)
C65 H67 0.9900
C65 H68 0.9900
C66 H69 0.9800
C66 H70 0.9800
C66 H71 0.9800

loop_
_geom_torsion_atom_site_label_1
_geom_torsion_atom_site_label_2
_geom_torsion_atom_site_label_3
_geom_torsion_atom_site_label_4
_geom_torsion
C16 P1 C2 C3 -92.9(4)
C9 P1 C2 C3 11.9(4)
Ru1 P1 C2 C3 142.2(3)
C16 P1 C2 C7 91.1(4)
C9 P1 C2 C7 -164.1(3)
Ru1 P1 C2 C7 -33.9(4)
C7 C2 C3 C4 0.6(6)
P1 C2 C3 C4 -175.5(3)
C2 C3 C4 C5 -0.2(7)
C3 C4 C5 C6 -0.9(7)
C3 C4 C5 C8 177.3(5)
C4 C5 C6 C7 1.7(7)
C8 C5 C6 C7 -176.5(5)
C5 C6 C7 C2 -1.3(7)
C3 C2 C7 C6 0.1(7)
P1 C2 C7 C6 176.3(4)
C16 P1 C9 C10 15.8(4)
C2 P1 C9 C10 -89.2(4)
Ru1 P1 C9 C10 146.5(3)
C16 P1 C9 C14 -165.9(4)
C2 P1 C9 C14 89.2(4)
Ru1 P1 C9 C14 -35.1(4)
C14 C9 C10 C11 4.2(7)
P1 C9 C10 C11 -177.4(4)
C9 C10 C11 C12 -1.7(8)
C10 C11 C12 C13 -2.0(7)
C10 C11 C12 C15 178.4(5)
C11 C12 C13 C14 3.0(7)
C15 C12 C13 C14 -177.4(5)
C12 C13 C14 C9 -0.4(7)
C10 C9 C14 C13 -3.2(7)
P1 C9 C14 C13 178.3(3)
C9 P1 C16 C21 -134.3(4)
C2 P1 C16 C21 -30.5(4)
Ru1 P1 C16 C21 91.8(4)
C9 P1 C16 C17 52.1(4)
C2 P1 C16 C17 155.9(4)
Ru1 P1 C16 C17 -81.8(4)
C21 C16 C17 C18 0.8(7)
P1 C16 C17 C18 174.7(4)
C16 C17 C18 C19 -1.1(8)
C17 C18 C19 C20 0.4(8)
C17 C18 C19 C22 -178.1(5)
C18 C19 C20 C21 0.5(7)
C22 C19 C20 C21 179.1(5)
C17 C16 C21 C20 0.1(7)
P1 C16 C21 C20 -173.7(3)
C19 C20 C21 C16 -0.8(7)
C30 P2 C23 C28 161.2(4)
C37 P2 C23 C28 -94.2(4)
Ru1 P2 C23 C28 27.1(4)
C30 P2 C23 C24 -20.4(5)
C37 P2 C23 C24 84.2(4)
Ru1 P2 C23 C24 -154.6(4)
C28 C23 C24 C25 0.6(8)
P2 C23 C24 C25 -177.8(4)
C23 C24 C25 C26 0.2(9)
C24 C25 C26 C27 -1.0(9)
C24 C25 C26 C29 178.9(6)
C25 C26 C27 C28 1.1(8)
C29 C26 C27 C28 -178.8(5)
C26 C27 C28 C23 -0.4(8)
C24 C23 C28 C27 -0.5(7)
P2 C23 C28 C27 178.0(4)
C37 P2 C30 C31 -19.3(5)
C23 P2 C30 C31 84.0(4)
Ru1 P2 C30 C31 -144.5(4)
C37 P2 C30 C35 159.9(4)
C23 P2 C30 C35 -96.8(4)
Ru1 P2 C30 C35 34.7(5)
C35 C30 C31 C32 -3.5(7)
P2 C30 C31 C32 175.7(4)
C30 C31 C32 C33 2.3(8)
C31 C32 C33 C34 1.7(8)
C31 C32 C33 C36 -178.0(5)
C32 C33 C34 C35 -4.4(8)
C36 C33 C34 C35 175.2(5)
C33 C34 C35 C30 3.2(9)
C31 C30 C35 C34 0.8(8)
P2 C30 C35 C34 -178.4(4)
C30 P2 C37 C38 143.2(4)
C23 P2 C37 C38 37.9(5)
Ru1 P2 C37 C38 -86.1(4)
C30 P2 C37 C42 -44.2(5)
C23 P2 C37 C42 -149.5(4)
Ru1 P2 C37 C42 86.5(4)
C42 C37 C38 C39 -0.6(8)
P2 C37 C38 C39 172.3(5)
C37 C38 C39 C40 1.7(10)
C38 C39 C40 C41 -1.3(10)
C38 C39 C40 C43 179.8(6)
C39 C40 C41 C42 -0.2(9)
C43 C40 C41 C42 178.7(6)
C40 C41 C42 C37 1.3(8)
C38 C37 C42 C41 -0.9(7)
P2 C37 C42 C41 -173.7(4)
C51 P3 C44 C49 -170.7(4)
C58 P3 C44 C49 83.9(4)
Ru1 P3 C44 C49 -39.8(4)
C51 P3 C44 C45 10.6(5)
C58 P3 C44 C45 -94.8(4)
Ru1 P3 C44 C45 141.4(4)
C49 C44 C45 C46 0.0(7)
P3 C44 C45 C46 178.8(4)
C44 C45 C46 C47 0.2(8)
C45 C46 C47 C48 -0.1(9)
C45 C46 C47 C50 -178.4(5)
C46 C47 C48 C49 -0.2(8)
C50 C47 C48 C49 178.1(5)
C45 C44 C49 C48 -0.3(7)
P3 C44 C49 C48 -179.1(4)
C47 C48 C49 C44 0.4(8)
C44 P3 C51 C52 -94.7(5)
C58 P3 C51 C52 8.5(5)
Ru1 P3 C51 C52 133.4(5)
C44 P3 C51 C56 82.5(4)
C58 P3 C51 C56 -174.2(4)
Ru1 P3 C51 C56 -49.4(4)
C56 C51 C52 C53 1.8(9)
P3 C51 C52 C53 179.1(5)
C51 C52 C53 C54 -1.2(11)
C52 C53 C54 C55 -0.3(10)
C52 C53 C54 C57 179.4(6)
C53 C54 C55 C56 1.1(9)
C57 C54 C55 C56 -178.6(5)
C54 C55 C56 C51 -0.4(8)
C52 C51 C56 C55 -1.0(8)
P3 C51 C56 C55 -178.5(4)
C44 P3 C58 C63 -7.5(5)
C51 P3 C58 C63 -113.2(4)
Ru1 P3 C58 C63 119.8(4)
C44 P3 C58 C59 172.7(4)
C51 P3 C58 C59 67.0(4)
Ru1 P3 C58 C59 -60.1(4)
C63 C58 C59 C60 0.7(8)
P3 C58 C59 C60 -179.5(4)
C58 C59 C60 C61 -2.3(9)
C59 C60 C61 C62 1.7(8)
C59 C60 C61 C64 -179.7(5)
C60 C61 C62 C63 0.5(8)
C64 C61 C62 C63 -178.1(5)
C61 C62 C63 C58 -2.1(8)
C59 C58 C63 C62 1.5(7)
P3 C58 C63 C62 -178.3(4)
